data_2211369
loop_
_publ_author_name
'Benboudiaf, Ali'
'Beghidja, Adel'
'Beghidja, Chahrazed'
'Ouahab, Lahc\`ene'
'Bouaoud, Salah Eddine'

_publ_section_title
;
 (2<i>E</i>,3<i>E</i>)-Ethyl
 2-[(naphthalen-8-ylamino)methylene]-3-(naphthalen-1-ylimino)butanoate
;
_journal_coeditor_code DN2093
_journal_issue 12
_journal_name_full 'Acta Crystallographica Section E'
_journal_page_first o5838
_journal_page_last o5839
_journal_paper_doi 10.1107/S1600536806049749
_journal_volume 62
_journal_year 2006
_chemical_formula_iupac 'C27 H24 N2 O2'
_chemical_formula_moiety 'C27 H24 N2 O2'
_chemical_formula_structural 'C27 H24 N2 O2'
_chemical_formula_sum 'C27 H24 N2 O2'
_chemical_formula_weight 408.48
_chemical_name_systematic
;
(2E,3E)-Ethyl
2-[(naphthalen-8-ylamino)methylene]-3-(naphthalen-1-ylimino)butanoate
;
_space_group_IT_number 14
_symmetry_cell_setting monoclinic
_symmetry_space_group_name_Hall '-P 2ybc'
_symmetry_space_group_name_H-M 'P 1 21/c 1'
_atom_sites_solution_hydrogens geom
_atom_sites_solution_primary direct
_atom_sites_solution_secondary difmap
_cell_angle_alpha 90
_cell_angle_beta 95.309(2)
_cell_angle_gamma 90
_cell_formula_units_Z 4
_cell_length_a 6.9502(5)
_cell_length_b 16.2139(7)
_cell_length_c 19.2198(7)
_cell_measurement_reflns_used 4953
_cell_measurement_temperature 173(2)
_cell_measurement_theta_max 27.485
_cell_measurement_theta_min 0.998
_cell_volume 2156.6(2)
_computing_cell_refinement 'DENZO (Nonius, 1998)'
_computing_data_collection 'COLLECT (Nonius, 1998)'
_computing_data_reduction DENZO
_computing_molecular_graphics 'PLATON (Spek, 2003)'
_computing_publication_material SHELXL97
_computing_structure_refinement 'SHELXL97 (Sheldrick, 1997)'
_computing_structure_solution 'SHELXS97 (Sheldrick, 1997)'
_diffrn_ambient_temperature 173
_diffrn_measured_fraction_theta_full 0.996
_diffrn_measured_fraction_theta_max 0.996
_diffrn_measurement_device_type 'Nonius KappaCCD'
_diffrn_measurement_method '\f scans, and \w scans with \k offsets'
_diffrn_radiation_monochromator graphite
_diffrn_radiation_type MoK\a
_diffrn_radiation_wavelength 0.71073
_diffrn_reflns_av_R_equivalents 0.0299
_diffrn_reflns_av_sigmaI/netI 0.0581
_diffrn_reflns_limit_h_max 9
_diffrn_reflns_limit_h_min -9
_diffrn_reflns_limit_k_max 21
_diffrn_reflns_limit_k_min -19
_diffrn_reflns_limit_l_max 24
_diffrn_reflns_limit_l_min -24
_diffrn_reflns_number 8395
_diffrn_reflns_reduction_process ' ?'
_diffrn_reflns_theta_full 27.44
_diffrn_reflns_theta_max 27.44
_diffrn_reflns_theta_min 2.47
_exptl_absorpt_coefficient_mu 0.080
_exptl_absorpt_correction_type none
_exptl_crystal_colour Yellow
_exptl_crystal_density_diffrn 1.258
_exptl_crystal_density_method 'not measured'
_exptl_crystal_description needle
_exptl_crystal_F_000 864
_exptl_crystal_size_max 0.3
_exptl_crystal_size_mid 0.2
_exptl_crystal_size_min 0.15
_refine_diff_density_max 0.337
_refine_diff_density_min -0.173
_refine_ls_extinction_method none
_refine_ls_goodness_of_fit_ref 1.017
_refine_ls_hydrogen_treatment constr
_refine_ls_matrix_type full
_refine_ls_number_parameters 282
_refine_ls_number_reflns 4889
_refine_ls_number_restraints 0
_refine_ls_restrained_S_all 1.017
_refine_ls_R_factor_all 0.1086
_refine_ls_R_factor_gt 0.0555
_refine_ls_shift/su_max 0.000
_refine_ls_shift/su_mean 0.000
_refine_ls_structure_factor_coef Fsqd
_refine_ls_weighting_details 'calc w=1/[\s^2^(Fo^2^)+(0.0813P)^2^+0.2247P] where P=(Fo^2^+2Fc^2^)/3'
_refine_ls_weighting_scheme calc
_refine_ls_wR_factor_gt 0.1434
_refine_ls_wR_factor_ref 0.1745
_reflns_number_gt 2750
_reflns_number_total 4889
_reflns_threshold_expression I>2\s(I)
_cod_data_source_file dn2093.cif
_cod_data_source_block I
_cod_depositor_comments
;
The following automatic conversions were performed:
'_symmetry_cell_setting' value 'Monoclinic' changed to 'monoclinic'
according to '/home/saulius/struct/CIF-dictionaries/cif_core.dic'
dictionary named 'cif_core.dic' version 2.4.1 from 2010-06-29.

Automatic conversion script
Id: cif_fix_enum 1527 2010-12-29 10:47:43Z saulius 

The following automatic conversions were performed:

'_symmetry_cell_setting' value 'Monoclinic' changed to 'monoclinic'
according to /home/saulius/struct/CIF-dictionaries/cif_core.dic
dictionary named 'cif_core.dic' version 2.4.1 from 2010-06-29.

Automatic conversion script
Id: cif_fix_values 1715 2011-07-08 13:25:40Z adriana 
;
_cod_original_sg_symbol_H-M 'P 21/c'
_cod_database_code 2211369
_cod_database_fobs_code 2211369

loop_
_symmetry_equiv_pos_as_xyz
x,y,z
-x,1/2+y,1/2-z
-x,-y,-z
x,1/2-y,1/2+z

loop_
_atom_site_type_symbol
_atom_site_label
_atom_site_fract_x
_atom_site_fract_y
_atom_site_fract_z
_atom_site_U_iso_or_equiv
_atom_site_adp_type
_atom_site_calc_flag
_atom_site_refinement_flags
_atom_site_occupancy
O O1 0.4657(3) 0.34180(13) 0.83705(10) 0.0935(6) Uani d . 1
O O2 0.4544(3) 0.47672(12) 0.81203(9) 0.0829(5) Uani d . 1
N N1 0.7568(2) 0.46638(10) 0.64918(8) 0.0490(4) Uani d . 1
H H1 0.8273 0.4249 0.6398 0.059 Uiso calc R 1
N N2 0.8566(3) 0.31610(11) 0.68227(8) 0.0573(5) Uani d . 1
C C1 0.7530(3) 0.53473(12) 0.60347(10) 0.0474(5) Uani d . 1
C C2 0.7506(3) 0.61360(14) 0.62793(13) 0.0640(6) Uani d . 1
H H2 0.7532 0.6234 0.6757 0.077 Uiso calc R 1
C C3 0.7441(4) 0.68048(15) 0.58072(17) 0.0798(8) Uani d . 1
H H3 0.7398 0.7342 0.5975 0.096 Uiso calc R 1
C C4 0.7441(3) 0.66698(16) 0.51137(16) 0.0763(7) Uani d . 1
H H4 0.7399 0.7117 0.4810 0.092 Uiso calc R 1
C C5 0.7503(3) 0.58639(14) 0.48415(12) 0.0602(6) Uani d . 1
C C6 0.7526(3) 0.5695(2) 0.41154(14) 0.0797(8) Uani d . 1
H H6 0.7493 0.6132 0.3801 0.096 Uiso calc R 1
C C7 0.7593(3) 0.4915(2) 0.38728(13) 0.0818(8) Uani d . 1
H H7 0.7646 0.4822 0.3398 0.098 Uiso calc R 1
C C8 0.7583(3) 0.42535(18) 0.43272(11) 0.0694(7) Uani d . 1
H H8 0.7597 0.3718 0.4154 0.083 Uiso calc R 1
C C9 0.7553(3) 0.43818(13) 0.50238(10) 0.0535(5) Uani d . 1
H H9 0.7548 0.3930 0.5322 0.064 Uiso calc R 1
C C10 0.7528(2) 0.51865(12) 0.53068(10) 0.0472(5) Uani d . 1
C C11 0.9794(3) 0.25179(13) 0.66453(10) 0.0553(5) Uani d . 1
C C12 1.1575(3) 0.23840(15) 0.70003(12) 0.0687(6) Uani d . 1
H H12 1.1931 0.2673 0.7410 0.082 Uiso calc R 1
C C13 1.2864(4) 0.18102(17) 0.67468(15) 0.0781(7) Uani d . 1
H H13 1.4055 0.1718 0.6996 0.094 Uiso calc R 1
C C14 1.2395(4) 0.13930(15) 0.61479(15) 0.0725(7) Uani d . 1
H H14 1.3277 0.1023 0.5987 0.087 Uiso calc R 1
C C15 1.0593(3) 0.15084(13) 0.57618(12) 0.0598(6) Uani d . 1
C C16 1.0067(4) 0.10987(15) 0.51261(13) 0.0744(7) Uani d . 1
H H16 1.0935 0.0735 0.4950 0.089 Uiso calc R 1
C C17 0.8324(5) 0.12239(17) 0.47668(14) 0.0841(8) Uani d . 1
H H17 0.8008 0.0945 0.4349 0.101 Uiso calc R 1
C C18 0.6994(4) 0.17699(15) 0.50184(13) 0.0740(7) Uani d . 1
H H18 0.5797 0.1851 0.4769 0.089 Uiso calc R 1
C C19 0.7447(3) 0.21819(13) 0.56267(11) 0.0580(5) Uani d . 1
H H19 0.6550 0.2543 0.5790 0.070 Uiso calc R 1
C C20 0.9257(3) 0.20730(12) 0.60178(11) 0.0520(5) Uani d . 1
C C21 0.6602(3) 0.46115(13) 0.70539(10) 0.0499(5) Uani d . 1
H H21 0.5903 0.5074 0.7167 0.060 Uiso calc R 1
C C22 0.6541(3) 0.39331(13) 0.74862(9) 0.0508(5) Uani d . 1
C C23 0.7644(3) 0.31861(13) 0.73773(10) 0.0525(5) Uani d . 1
C C24 0.5191(3) 0.39873(16) 0.80273(10) 0.0600(6) Uani d . 1
C C25 0.7725(4) 0.24872(16) 0.78984(12) 0.0782(7) Uani d . 1
H H25A 0.8408 0.2030 0.7721 0.117 Uiso calc R 1
H H25B 0.6435 0.2319 0.7973 0.117 Uiso calc R 1
H H25C 0.8382 0.2668 0.8333 0.117 Uiso calc R 1
C C26 0.3021(4) 0.4875(2) 0.85772(14) 0.0884(9) Uani d . 1
H H26A 0.3154 0.4462 0.8944 0.106 Uiso calc R 1
H H26B 0.3144 0.5414 0.8796 0.106 Uiso calc R 1
C C27 0.1137(4) 0.4802(2) 0.81974(17) 0.1121(12) Uani d . 1
H H27A 0.1002 0.5212 0.7835 0.168 Uiso calc R 1
H H27B 0.0158 0.4884 0.8512 0.168 Uiso calc R 1
H H27C 0.0998 0.4263 0.7993 0.168 Uiso calc R 1

loop_
_atom_site_aniso_label
_atom_site_aniso_U_11
_atom_site_aniso_U_22
_atom_site_aniso_U_33
_atom_site_aniso_U_12
_atom_site_aniso_U_13
_atom_site_aniso_U_23
O1 0.0980(14) 0.1113(15) 0.0768(11) 0.0005(12) 0.0374(10) 0.0293(11)
O2 0.0802(12) 0.0867(13) 0.0888(12) -0.0070(10) 0.0446(10) -0.0127(10)
N1 0.0519(9) 0.0509(10) 0.0454(9) 0.0073(7) 0.0111(7) 0.0054(7)
N2 0.0714(11) 0.0533(10) 0.0481(9) 0.0062(9) 0.0098(8) 0.0035(8)
C1 0.0425(10) 0.0468(11) 0.0537(11) 0.0037(8) 0.0091(8) 0.0058(9)
C2 0.0620(13) 0.0546(13) 0.0767(15) 0.0007(10) 0.0145(11) -0.0061(11)
C3 0.0735(16) 0.0434(13) 0.124(2) 0.0027(11) 0.0170(16) 0.0062(14)
C4 0.0632(15) 0.0613(15) 0.105(2) 0.0014(12) 0.0121(14) 0.0347(15)
C5 0.0387(10) 0.0701(15) 0.0720(14) 0.0019(10) 0.0065(10) 0.0264(12)
C6 0.0502(13) 0.124(2) 0.0654(15) 0.0006(15) 0.0068(11) 0.0452(17)
C7 0.0542(14) 0.142(3) 0.0493(13) 0.0016(16) 0.0057(11) 0.0083(16)
C8 0.0558(13) 0.1003(19) 0.0525(12) 0.0001(13) 0.0072(10) -0.0095(13)
C9 0.0453(11) 0.0653(13) 0.0505(11) -0.0010(10) 0.0066(8) 0.0002(10)
C10 0.0343(9) 0.0570(12) 0.0509(11) 0.0016(8) 0.0073(8) 0.0095(9)
C11 0.0648(13) 0.0491(12) 0.0525(11) 0.0027(10) 0.0083(10) 0.0105(9)
C12 0.0720(15) 0.0663(15) 0.0658(13) 0.0010(12) -0.0038(12) 0.0096(12)
C13 0.0604(14) 0.0810(18) 0.0913(19) 0.0088(13) -0.0012(13) 0.0217(15)
C14 0.0662(15) 0.0634(15) 0.0904(18) 0.0151(12) 0.0214(13) 0.0153(14)
C15 0.0647(13) 0.0475(12) 0.0690(14) 0.0060(10) 0.0160(11) 0.0136(10)
C16 0.0937(18) 0.0582(14) 0.0747(16) 0.0144(13) 0.0261(14) -0.0024(12)
C17 0.108(2) 0.0738(17) 0.0689(15) 0.0117(16) 0.0011(15) -0.0112(13)
C18 0.0808(16) 0.0700(15) 0.0688(15) 0.0082(13) -0.0056(13) -0.0037(13)
C19 0.0648(13) 0.0498(12) 0.0598(12) 0.0070(10) 0.0076(10) 0.0045(10)
C20 0.0585(12) 0.0418(10) 0.0568(11) 0.0038(9) 0.0124(10) 0.0114(9)
C21 0.0457(10) 0.0609(12) 0.0430(10) -0.0012(9) 0.0040(8) -0.0044(9)
C22 0.0484(11) 0.0646(13) 0.0394(10) -0.0049(9) 0.0040(8) 0.0016(9)
C23 0.0553(12) 0.0601(13) 0.0415(10) -0.0068(10) 0.0009(9) 0.0047(9)
C24 0.0545(12) 0.0821(16) 0.0435(11) -0.0107(12) 0.0060(9) -0.0001(11)
C25 0.0873(17) 0.0787(17) 0.0701(15) 0.0024(14) 0.0150(13) 0.0273(13)
C26 0.0744(17) 0.121(2) 0.0749(17) -0.0097(16) 0.0357(14) -0.0243(16)
C27 0.0734(19) 0.164(3) 0.102(2) -0.001(2) 0.0246(17) -0.045(2)

loop_
_atom_type_symbol
_atom_type_description
_atom_type_scat_dispersion_real
_atom_type_scat_dispersion_imag
_atom_type_scat_source
O O 0.0106 0.0060 'International Tables Vol C Tables 4.2.6.8 and 6.1.1.4'
N N 0.0061 0.0033 'International Tables Vol C Tables 4.2.6.8 and 6.1.1.4'
H H 0.0000 0.0000 'International Tables Vol C Tables 4.2.6.8 and 6.1.1.4'
C C 0.0033 0.0016 'International Tables Vol C Tables 4.2.6.8 and 6.1.1.4'

loop_
_geom_angle_atom_site_label_1
_geom_angle_atom_site_label_2
_geom_angle_atom_site_label_3
_geom_angle
C24 O2 C26 117.5(2)
C21 N1 C1 125.08(17)
C21 N1 H1 117.5
C1 N1 H1 117.5
C23 N2 C11 125.43(18)
C2 C1 N1 121.44(19)
C2 C1 C10 120.79(19)
N1 C1 C10 117.77(17)
C1 C2 C3 120.0(2)
C1 C2 H2 120.0
C3 C2 H2 120.0
C4 C3 C2 120.4(2)
C4 C3 H3 119.8
C2 C3 H3 119.8
C3 C4 C5 121.3(2)
C3 C4 H4 119.4
C5 C4 H4 119.4
C4 C5 C10 118.9(2)
C4 C5 C6 123.1(2)
C10 C5 C6 118.0(2)
C7 C6 C5 121.5(2)
C7 C6 H6 119.3
C5 C6 H6 119.3
C6 C7 C8 120.4(2)
C6 C7 H7 119.8
C8 C7 H7 119.8
C9 C8 C7 120.4(3)
C9 C8 H8 119.8
C7 C8 H8 119.8
C8 C9 C10 121.5(2)
C8 C9 H9 119.2
C10 C9 H9 119.2
C9 C10 C5 118.22(19)
C9 C10 C1 123.23(18)
C5 C10 C1 118.55(19)
C12 C11 N2 122.3(2)
C12 C11 C20 119.6(2)
N2 C11 C20 117.55(18)
C11 C12 C13 120.3(2)
C11 C12 H12 119.8
C13 C12 H12 119.8
C14 C13 C12 121.0(2)
C14 C13 H13 119.5
C12 C13 H13 119.5
C13 C14 C15 121.0(2)
C13 C14 H14 119.5
C15 C14 H14 119.5
C14 C15 C16 122.7(2)
C14 C15 C20 118.7(2)
C16 C15 C20 118.5(2)
C17 C16 C15 121.3(2)
C17 C16 H16 119.3
C15 C16 H16 119.3
C16 C17 C18 120.5(2)
C16 C17 H17 119.7
C18 C17 H17 119.7
C19 C18 C17 120.1(2)
C19 C18 H18 120.0
C17 C18 H18 120.0
C18 C19 C20 121.3(2)
C18 C19 H19 119.3
C20 C19 H19 119.3
C19 C20 C15 118.21(19)
C19 C20 C11 122.44(19)
C15 C20 C11 119.35(19)
N1 C21 C22 125.94(19)
N1 C21 H21 117.0
C22 C21 H21 117.0
C21 C22 C23 121.93(18)
C21 C22 C24 115.9(2)
C23 C22 C24 122.06(19)
N2 C23 C22 116.82(18)
N2 C23 C25 122.1(2)
C22 C23 C25 121.05(19)
O1 C24 O2 121.0(2)
O1 C24 C22 126.0(2)
O2 C24 C22 113.0(2)
C23 C25 H25A 109.5
C23 C25 H25B 109.5
H25A C25 H25B 109.5
C23 C25 H25C 109.5
H25A C25 H25C 109.5
H25B C25 H25C 109.5
C27 C26 O2 111.3(2)
C27 C26 H26A 109.4
O2 C26 H26A 109.4
C27 C26 H26B 109.4
O2 C26 H26B 109.4
H26A C26 H26B 108.0
C26 C27 H27A 109.5
C26 C27 H27B 109.5
H27A C27 H27B 109.5
C26 C27 H27C 109.5
H27A C27 H27C 109.5
H27B C27 H27C 109.5

loop_
_geom_bond_atom_site_label_1
_geom_bond_atom_site_label_2
_geom_bond_distance
O1 C24 1.212(3)
O2 C24 1.359(3)
O2 C26 1.447(3)
N1 C21 1.326(2)
N1 C1 1.413(2)
N1 H1 0.8600
N2 C23 1.294(3)
N2 C11 1.409(3)
C1 C2 1.363(3)
C1 C10 1.423(3)
C2 C3 1.412(3)
C2 H2 0.9300
C3 C4 1.351(4)
C3 H3 0.9300
C4 C5 1.410(3)
C4 H4 0.9300
C5 C10 1.415(3)
C5 C6 1.424(4)
C6 C7 1.350(4)
C6 H6 0.9300
C7 C8 1.383(4)
C7 H7 0.9300
C8 C9 1.357(3)
C8 H8 0.9300
C9 C10 1.414(3)
C9 H9 0.9300
C11 C12 1.374(3)
C11 C20 1.425(3)
C12 C13 1.409(4)
C12 H12 0.9300
C13 C14 1.349(4)
C13 H13 0.9300
C14 C15 1.408(3)
C14 H14 0.9300
C15 C16 1.409(3)
C15 C20 1.423(3)
C16 C17 1.353(4)
C16 H16 0.9300
C17 C18 1.398(4)
C17 H17 0.9300
C18 C19 1.358(3)
C18 H18 0.9300
C19 C20 1.416(3)
C19 H19 0.9300
C21 C22 1.381(3)
C21 H21 0.9300
C22 C23 1.459(3)
C22 C24 1.466(3)
C23 C25 1.510(3)
C25 H25A 0.9600
C25 H25B 0.9600
C25 H25C 0.9600
C26 C27 1.444(4)
C26 H26A 0.9700
C26 H26B 0.9700
C27 H27A 0.9600
C27 H27B 0.9600
C27 H27C 0.9600

loop_
_geom_hbond_atom_site_label_D
_geom_hbond_atom_site_label_H
_geom_hbond_atom_site_label_A
_geom_hbond_distance_DH
_geom_hbond_distance_HA
_geom_hbond_distance_DA
_geom_hbond_angle_DHA
N1 H1 N2 0.86 1.95 2.596(2) 131.3

loop_
_cod_related_entry_id
_cod_related_entry_database
_cod_related_entry_code
1 ChemSpider 30655106
